data_7240413
loop_
_publ_author_name
'Charpe, Vaibhav Pramod'
'Sagadevan, Arunachalam'
'Hwang, Kuo Chu'

_publ_section_title
;
 Visible light-induced aerobic oxidation of diarylalkynes to \a-diketones
 catalyzed by copper-superoxo at room temperature
;
_journal_issue 14
_journal_name_full 'Green Chemistry'
_journal_page_first 4426
_journal_page_last 4432
_journal_paper_doi 10.1039/D0GC00975J
_journal_volume 22
_journal_year 2020
_chemical_formula_sum 'C21 H15 N O'
_chemical_formula_weight 297.34
_space_group_crystal_system orthorhombic
_space_group_IT_number 61
_space_group_name_Hall '-P 2ac 2ab'
_space_group_name_H-M_alt 'P b c a'
_atom_sites_solution_hydrogens geom
_audit_creation_method SHELXL-2014/6
_audit_update_record
;
2019-04-18 deposited with the CCDC.	2020-04-27 downloaded from the CCDC.
;
_cell_angle_alpha 90
_cell_angle_beta 90
_cell_angle_gamma 90
_cell_formula_units_Z 8
_cell_length_a 19.711(2)
_cell_length_b 7.4314(9)
_cell_length_c 20.568(2)
_cell_measurement_reflns_used 3949
_cell_measurement_temperature 100(2)
_cell_measurement_theta_max 25.2236
_cell_measurement_theta_min 2.2337
_cell_volume 3012.8(6)
_computing_cell_refinement 'SAINT V8.34A (Bruker AXS Inc., 2013)'
_computing_data_collection 'APEX2 (Bruker AXS, 2010)'
_computing_data_reduction 'SAINT V8.34A (Bruker AXS Inc., 2013)'
_computing_molecular_graphics 'SHELXTL (Sheldrick, 2008)'
_computing_publication_material SHELXTL
_computing_structure_refinement 'SHELXL-2014/6 (Sheldrick, 2014)'
_diffrn_ambient_temperature 100(2)
_diffrn_detector_area_resol_mean 8.3333
_diffrn_measured_fraction_theta_full 0.979
_diffrn_measured_fraction_theta_max 0.978
_diffrn_measurement_device_type 'Bruker APEX-II CCD'
_diffrn_measurement_method '\f and \w scans'
_diffrn_radiation_type MoK\a
_diffrn_radiation_wavelength 0.71073
_diffrn_reflns_av_R_equivalents 0.0457
_diffrn_reflns_av_unetI/netI 0.0365
_diffrn_reflns_Laue_measured_fraction_full 0.979
_diffrn_reflns_Laue_measured_fraction_max 0.978
_diffrn_reflns_limit_h_max 24
_diffrn_reflns_limit_h_min -24
_diffrn_reflns_limit_k_max 8
_diffrn_reflns_limit_k_min -9
_diffrn_reflns_limit_l_max 25
_diffrn_reflns_limit_l_min -25
_diffrn_reflns_number 16418
_diffrn_reflns_point_group_measured_fraction_full 0.979
_diffrn_reflns_point_group_measured_fraction_max 0.978
_diffrn_reflns_theta_full 25.242
_diffrn_reflns_theta_max 26.419
_diffrn_reflns_theta_min 1.980
_exptl_absorpt_coefficient_mu 0.080
_exptl_absorpt_correction_T_max 0.7454
_exptl_absorpt_correction_T_min 0.5925
_exptl_absorpt_correction_type multi-scan
_exptl_absorpt_process_details 'SADABS V2014/4 (Bruker AXS Inc.)'
_exptl_crystal_colour colorless
_exptl_crystal_density_diffrn 1.311
_exptl_crystal_density_meas ?
_exptl_crystal_density_method 'not measured'
_exptl_crystal_description columnar
_exptl_crystal_F_000 1248
_exptl_crystal_size_max 0.20
_exptl_crystal_size_mid 0.08
_exptl_crystal_size_min 0.08
_refine_diff_density_max 0.459
_refine_diff_density_min -0.472
_refine_diff_density_rms 0.101
_refine_ls_extinction_coef 0.0030(10)
_refine_ls_extinction_expression Fc^*^=kFc[1+0.001xFc^2^\l^3^/sin(2\q)]^-1/4^
_refine_ls_extinction_method SHELXL
_refine_ls_goodness_of_fit_ref 1.156
_refine_ls_hydrogen_treatment constr
_refine_ls_matrix_type full
_refine_ls_number_parameters 209
_refine_ls_number_reflns 3037
_refine_ls_number_restraints 0
_refine_ls_restrained_S_all 1.156
_refine_ls_R_factor_all 0.1048
_refine_ls_R_factor_gt 0.0611
_refine_ls_shift/su_max 0.000
_refine_ls_shift/su_mean 0.000
_refine_ls_structure_factor_coef Fsqd
_refine_ls_weighting_details 'w=1/[\s^2^(Fo^2^)+(0.0965P)^2^+5.9574P] where P=(Fo^2^+2Fc^2^)/3'
_refine_ls_weighting_scheme calc
_refine_ls_wR_factor_gt 0.1553
_refine_ls_wR_factor_ref 0.2427
_reflns_Friedel_coverage 0.000
_reflns_number_gt 2063
_reflns_number_total 3037
_reflns_threshold_expression 'I > 2\s(I)'
_cod_data_source_file d0gc00975j2.cif
_cod_data_source_block 190333LT
_cod_depositor_comments
;
The following automatic conversions were performed:

data item '_exptl_crystal_density_meas' value 'not measured' was
changed to '?' -- the value is perceived as not measured.

Automatic conversion script
Id: cif_fix_values 7556 2019-12-06 15:28:31Z antanas 

 Adding full bibliography for 7240411--7240415.cif.

 Adding full bibliography for 7240411--7240415.cif.
;
_cod_original_cell_volume 3012.9(6)
_cod_database_code 7240413
_shelx_space_group_comment
;
The symmetry employed for this shelxl refinement is uniquely defined
by the following loop, which should always be used as a source of
symmetry information in preference to the above space-group names.
They are only intended as comments.
;
_shelxl_version_number 2014/6

loop_
_space_group_symop_operation_xyz
'x, y, z'
'x+1/2, -y+1/2, -z'
'-x, y+1/2, -z+1/2'
'-x+1/2, -y, z+1/2'
'-x, -y, -z'
'-x-1/2, y-1/2, z'
'x, -y-1/2, z-1/2'
'x-1/2, y, -z-1/2'

loop_
_atom_site_label
_atom_site_type_symbol
_atom_site_fract_x
_atom_site_fract_y
_atom_site_fract_z
_atom_site_U_iso_or_equiv
_atom_site_adp_type
_atom_site_occupancy
_atom_site_site_symmetry_order
_atom_site_calc_flag
_atom_site_refinement_flags_posn
_atom_site_refinement_flags_adp
_atom_site_refinement_flags_occupancy
_atom_site_disorder_assembly
_atom_site_disorder_group
O1 O 0.19276(12) 0.8107(3) 0.35735(11) 0.0329(6) Uani 1 1 d . . . . .
N1 N 0.25868(13) 0.7639(3) 0.27231(12) 0.0255(6) Uani 1 1 d . . . . .
C1 C 0.42535(17) 0.8326(5) 0.46071(16) 0.0325(8) Uani 1 1 d . . . . .
H1 H 0.4635 0.8413 0.4888 0.039 Uiso 1 1 calc R U . . .
C2 C 0.43118(16) 0.8790(4) 0.39567(16) 0.0309(7) Uani 1 1 d . . . . .
H15 H 0.4735 0.9202 0.3793 0.037 Uiso 1 1 calc R U . . .
C3 C 0.37638(16) 0.8659(4) 0.35462(16) 0.0292(7) Uani 1 1 d . . . . .
H3 H 0.3809 0.8976 0.3101 0.035 Uiso 1 1 calc R U . . .
C4 C 0.31367(16) 0.8056(4) 0.37858(14) 0.0250(7) Uani 1 1 d . . . . .
C5 C 0.25611(17) 0.7928(4) 0.33510(16) 0.0303(7) Uani 1 1 d . . . . .
C6 C 0.15082(17) 0.7927(4) 0.30323(16) 0.0291(7) Uani 1 1 d . . . . .
C7 C 0.07766(17) 0.8018(4) 0.31449(15) 0.0289(7) Uani 1 1 d . . . . .
C8 C 0.03159(17) 0.7142(4) 0.27349(15) 0.0287(7) Uani 1 1 d . . . . .
H14 H 0.0478 0.6492 0.2369 0.034 Uiso 1 1 calc R U . . .
C9 C -0.03713(17) 0.7215(4) 0.28579(16) 0.0290(7) Uani 1 1 d . . . . .
H13 H -0.0680 0.6629 0.2573 0.035 Uiso 1 1 calc R U . . .
C10 C -0.06146(18) 0.8139(4) 0.33945(17) 0.0337(8) Uani 1 1 d . . . . .
H2 H -0.1088 0.8176 0.3481 0.040 Uiso 1 1 calc R U . . .
C11 C 0.30799(17) 0.7600(5) 0.44365(15) 0.0320(7) Uani 1 1 d . . . . .
H5 H 0.2658 0.7192 0.4603 0.038 Uiso 1 1 calc R U . . .
C12 C 0.36363(18) 0.7737(5) 0.48444(17) 0.0331(8) Uani 1 1 d . . . . .
H4 H 0.3594 0.7424 0.5290 0.040 Uiso 1 1 calc R U . . .
C13 C 0.19181(16) 0.7647(4) 0.25070(15) 0.0271(7) Uani 1 1 d . . . . .
C14 C 0.17923(15) 0.7372(4) 0.18170(15) 0.0254(7) Uani 1 1 d . . . . .
C15 C 0.22209(16) 0.6226(4) 0.14661(16) 0.0299(7) Uani 1 1 d . . . . .
H10 H 0.2581 0.5627 0.1684 0.036 Uiso 1 1 calc R U . . .
C16 C 0.21264(17) 0.5952(5) 0.08031(16) 0.0342(8) Uani 1 1 d . . . . .
H9 H 0.2416 0.5155 0.0572 0.041 Uiso 1 1 calc R U . . .
C17 C 0.16095(17) 0.6845(5) 0.04814(16) 0.0337(8) Uani 1 1 d . . . . .
H8 H 0.1541 0.6653 0.0029 0.040 Uiso 1 1 calc R U . . .
C18 C 0.11901(16) 0.8022(4) 0.08198(15) 0.0298(7) Uani 1 1 d . . . . .
H7 H 0.0843 0.8658 0.0597 0.036 Uiso 1 1 calc R U . . .
C19 C 0.12788(16) 0.8271(4) 0.14837(15) 0.0262(7) Uani 1 1 d . . . . .
H6 H 0.0986 0.9063 0.1713 0.031 Uiso 1 1 calc R U . . .
C20 C -0.01632(18) 0.9008(5) 0.38051(17) 0.0361(8) Uani 1 1 d . . . . .
H12 H -0.0330 0.9649 0.4171 0.043 Uiso 1 1 calc R U . . .
C21 C 0.05231(18) 0.8952(4) 0.36883(16) 0.0323(8) Uani 1 1 d . . . . .
H11 H 0.0827 0.9546 0.3975 0.039 Uiso 1 1 calc R U . . .

loop_
_atom_site_aniso_label
_atom_site_aniso_U_11
_atom_site_aniso_U_22
_atom_site_aniso_U_33
_atom_site_aniso_U_23
_atom_site_aniso_U_13
_atom_site_aniso_U_12
O1 0.0307(13) 0.0345(13) 0.0333(12) 0.0001(10) -0.0060(10) -0.0019(10)
N1 0.0252(13) 0.0254(12) 0.0258(12) 0.0021(10) -0.0041(11) -0.0010(10)
C1 0.0293(17) 0.0348(17) 0.0333(17) -0.0029(14) -0.0074(14) -0.0027(13)
C2 0.0246(16) 0.0304(17) 0.0376(17) 0.0038(14) 0.0024(14) -0.0018(13)
C3 0.0283(17) 0.0252(15) 0.0340(16) 0.0011(13) 0.0050(14) 0.0040(12)
C4 0.0279(16) 0.0246(15) 0.0225(14) -0.0007(11) 0.0001(12) 0.0034(12)
C5 0.0305(17) 0.0299(16) 0.0305(15) 0.0035(13) -0.0051(14) -0.0001(13)
C6 0.0284(17) 0.0255(15) 0.0335(17) 0.0040(13) -0.0063(13) -0.0024(12)
C7 0.0314(17) 0.0276(16) 0.0277(15) 0.0025(12) -0.0003(13) -0.0023(12)
C8 0.0315(17) 0.0294(16) 0.0253(15) 0.0029(12) 0.0021(13) -0.0025(12)
C9 0.0284(16) 0.0270(16) 0.0317(16) 0.0070(13) 0.0002(13) -0.0035(12)
C10 0.0306(18) 0.0331(18) 0.0374(18) 0.0086(14) 0.0098(15) 0.0043(13)
C11 0.0250(16) 0.0440(19) 0.0271(16) 0.0009(14) 0.0037(13) -0.0058(14)
C12 0.0326(18) 0.0355(18) 0.0311(17) -0.0014(14) -0.0007(14) 0.0019(14)
C13 0.0286(16) 0.0274(15) 0.0252(15) 0.0008(13) -0.0019(13) 0.0017(12)
C14 0.0233(15) 0.0214(14) 0.0315(16) 0.0009(12) -0.0017(13) -0.0028(11)
C15 0.0255(16) 0.0316(17) 0.0326(16) 0.0009(13) 0.0019(13) 0.0044(13)
C16 0.0325(17) 0.0345(18) 0.0355(17) -0.0066(14) 0.0105(15) -0.0004(14)
C17 0.0283(17) 0.0439(19) 0.0288(16) -0.0030(14) 0.0020(14) -0.0104(14)
C18 0.0239(16) 0.0368(18) 0.0287(16) 0.0039(13) -0.0008(13) 0.0014(13)
C19 0.0248(15) 0.0274(15) 0.0263(15) 0.0022(12) 0.0024(12) -0.0004(12)
C20 0.042(2) 0.0329(18) 0.0331(17) 0.0002(14) 0.0060(15) 0.0030(15)
C21 0.0379(19) 0.0279(16) 0.0311(16) -0.0011(13) -0.0003(14) -0.0032(13)

loop_
_atom_type_symbol
_atom_type_description
_atom_type_scat_dispersion_real
_atom_type_scat_dispersion_imag
_atom_type_scat_source
C C 0.0033 0.0016 'International Tables Vol C Tables 4.2.6.8 and 6.1.1.4'
H H 0.0000 0.0000 'International Tables Vol C Tables 4.2.6.8 and 6.1.1.4'
N N 0.0061 0.0033 'International Tables Vol C Tables 4.2.6.8 and 6.1.1.4'
O O 0.0106 0.0060 'International Tables Vol C Tables 4.2.6.8 and 6.1.1.4'

loop_
_geom_angle_atom_site_label_1
_geom_angle_atom_site_label_2
_geom_angle_atom_site_label_3
_geom_angle
_geom_angle_site_symmetry_1
_geom_angle_site_symmetry_3
_geom_angle_publ_flag
C5 O1 C6 105.7(3) . . ?
C5 N1 C13 106.1(3) . . ?
C12 C1 C2 119.5(3) . . ?
C12 C1 H1 120.2 . . ?
C2 C1 H1 120.2 . . ?
C3 C2 C1 120.7(3) . . ?
C3 C2 H15 119.7 . . ?
C1 C2 H15 119.7 . . ?
C2 C3 C4 119.9(3) . . ?
C2 C3 H3 120.0 . . ?
C4 C3 H3 120.0 . . ?
C11 C4 C3 119.2(3) . . ?
C11 C4 C5 121.2(3) . . ?
C3 C4 C5 119.6(3) . . ?
N1 C5 O1 112.9(3) . . ?
N1 C5 C4 126.1(3) . . ?
O1 C5 C4 120.9(3) . . ?
C13 C6 O1 107.2(3) . . ?
C13 C6 C7 135.7(3) . . ?
O1 C6 C7 117.0(3) . . ?
C8 C7 C21 118.5(3) . . ?
C8 C7 C6 121.5(3) . . ?
C21 C7 C6 119.9(3) . . ?
C9 C8 C7 120.6(3) . . ?
C9 C8 H14 119.7 . . ?
C7 C8 H14 119.7 . . ?
C8 C9 C10 120.4(3) . . ?
C8 C9 H13 119.8 . . ?
C10 C9 H13 119.8 . . ?
C9 C10 C20 119.6(3) . . ?
C9 C10 H2 120.2 . . ?
C20 C10 H2 120.2 . . ?
C12 C11 C4 120.2(3) . . ?
C12 C11 H5 119.9 . . ?
C4 C11 H5 119.9 . . ?
C1 C12 C11 120.4(3) . . ?
C1 C12 H4 119.8 . . ?
C11 C12 H4 119.8 . . ?
C6 C13 N1 108.0(3) . . ?
C6 C13 C14 133.8(3) . . ?
N1 C13 C14 118.2(3) . . ?
C19 C14 C15 118.5(3) . . ?
C19 C14 C13 122.4(3) . . ?
C15 C14 C13 119.0(3) . . ?
C16 C15 C14 120.9(3) . . ?
C16 C15 H10 119.6 . . ?
C14 C15 H10 119.6 . . ?
C17 C16 C15 119.8(3) . . ?
C17 C16 H9 120.1 . . ?
C15 C16 H9 120.1 . . ?
C16 C17 C18 120.0(3) . . ?
C16 C17 H8 120.0 . . ?
C18 C17 H8 120.0 . . ?
C19 C18 C17 120.1(3) . . ?
C19 C18 H7 120.0 . . ?
C17 C18 H7 120.0 . . ?
C18 C19 C14 120.8(3) . . ?
C18 C19 H6 119.6 . . ?
C14 C19 H6 119.6 . . ?
C21 C20 C10 120.7(3) . . ?
C21 C20 H12 119.6 . . ?
C10 C20 H12 119.6 . . ?
C20 C21 C7 120.2(3) . . ?
C20 C21 H11 119.9 . . ?
C7 C21 H11 119.9 . . ?

loop_
_geom_bond_atom_site_label_1
_geom_bond_atom_site_label_2
_geom_bond_distance
_geom_bond_site_symmetry_2
_geom_bond_publ_flag
O1 C5 1.337(4) . ?
O1 C6 1.393(4) . ?
N1 C5 1.310(4) . ?
N1 C13 1.391(4) . ?
C1 C12 1.382(5) . ?
C1 C2 1.386(5) . ?
C1 H1 0.9500 . ?
C2 C3 1.374(5) . ?
C2 H15 0.9500 . ?
C3 C4 1.404(4) . ?
C3 H3 0.9500 . ?
C4 C11 1.385(4) . ?
C4 C5 1.448(4) . ?
C6 C13 1.365(5) . ?
C6 C7 1.462(5) . ?
C7 C8 1.400(5) . ?
C7 C21 1.407(5) . ?
C8 C9 1.379(5) . ?
C8 H14 0.9500 . ?
C9 C10 1.385(5) . ?
C9 H13 0.9500 . ?
C10 C20 1.386(5) . ?
C10 H2 0.9500 . ?
C11 C12 1.385(5) . ?
C11 H5 0.9500 . ?
C12 H4 0.9500 . ?
C13 C14 1.455(4) . ?
C14 C19 1.393(4) . ?
C14 C15 1.400(4) . ?
C15 C16 1.391(5) . ?
C15 H10 0.9500 . ?
C16 C17 1.384(5) . ?
C16 H9 0.9500 . ?
C17 C18 1.391(5) . ?
C17 H8 0.9500 . ?
C18 C19 1.389(4) . ?
C18 H7 0.9500 . ?
C19 H6 0.9500 . ?
C20 C21 1.374(5) . ?
C20 H12 0.9500 . ?
C21 H11 0.9500 . ?
